data_7033552
loop_
_publ_author_name
'Borau-Garcia, J'
'Gutsulyak, D. V.'
'Burford, R. J.'
'Piers, W. E.'

_publ_section_title
;
 Selective hydration of nitriles to amides catalysed by PCP pincer
 supported nickel(ii) complexes.
;
_journal_issue 27
_journal_name_full 'Dalton transactions (Cambridge, England : 2003)'
_journal_page_first 12082
_journal_page_last 12085
_journal_paper_doi 10.1039/c4dt03902e
_journal_volume 44
_journal_year 2015
_chemical_formula_moiety 'C32 H43 N Ni O P2, 2(C7 H7 N O)'
_chemical_formula_sum 'C46 H57 N3 Ni O3 P2'
_chemical_formula_weight 820.60
_chemical_name_systematic
;
 ?
;
_space_group_IT_number 14
_symmetry_cell_setting monoclinic
_symmetry_space_group_name_Hall '-P 2ybc'
_symmetry_space_group_name_H-M 'P 1 21/c 1'
_atom_sites_solution_hydrogens geom
_atom_sites_solution_primary direct
_atom_sites_solution_secondary difmap
_audit_creation_method SHELXL-97
_audit_update_record
;
2014-12-15 deposited with the CCDC.
2015-01-06 downloaded from the CCDC.
;
_cell_angle_alpha 90.00
_cell_angle_beta 90.3580(10)
_cell_angle_gamma 90.00
_cell_formula_units_Z 4
_cell_length_a 11.0173(4)
_cell_length_b 24.8752(7)
_cell_length_c 17.1986(9)
_cell_measurement_reflns_used 21795
_cell_measurement_temperature 123(2)
_cell_measurement_theta_max 26.00
_cell_measurement_theta_min 2.02
_cell_volume 4713.3(3)
_computing_structure_refinement 'SHELXL-97 (Sheldrick, 1997)'
_diffrn_ambient_temperature 123(2)
_diffrn_measured_fraction_theta_full 0.971
_diffrn_measured_fraction_theta_max 0.971
_diffrn_measurement_device_type 'Nonius KappaCCD'
_diffrn_measurement_method ' \w and \f '
_diffrn_radiation_monochromator graphite
_diffrn_radiation_source 'fine-focus sealed tube'
_diffrn_radiation_type MoK\a
_diffrn_radiation_wavelength 0.71073
_diffrn_reflns_av_R_equivalents 0.0534
_diffrn_reflns_av_sigmaI/netI 0.0532
_diffrn_reflns_limit_h_max 13
_diffrn_reflns_limit_h_min -13
_diffrn_reflns_limit_k_max 30
_diffrn_reflns_limit_k_min -28
_diffrn_reflns_limit_l_max 21
_diffrn_reflns_limit_l_min -17
_diffrn_reflns_number 21795
_diffrn_reflns_theta_full 26.00
_diffrn_reflns_theta_max 26.00
_diffrn_reflns_theta_min 2.02
_exptl_absorpt_coefficient_mu 0.519
_exptl_absorpt_correction_T_max 0.9846
_exptl_absorpt_correction_T_min 0.9500
_exptl_absorpt_correction_type multi-scan
_exptl_absorpt_process_details 'SORTAV: (Blessing, 1997)'
_exptl_crystal_colour Yellow
_exptl_crystal_density_diffrn 1.156
_exptl_crystal_density_method 'not measured'
_exptl_crystal_description Block
_exptl_crystal_F_000 1744
_exptl_crystal_size_max 0.10
_exptl_crystal_size_mid 0.04
_exptl_crystal_size_min 0.03
_platon_squeeze_details
;
;
_refine_diff_density_max 0.344
_refine_diff_density_min -0.351
_refine_diff_density_rms 0.068
_refine_ls_extinction_method none
_refine_ls_goodness_of_fit_ref 1.168
_refine_ls_hydrogen_treatment mixed
_refine_ls_matrix_type full
_refine_ls_number_parameters 520
_refine_ls_number_reflns 9009
_refine_ls_number_restraints 0
_refine_ls_restrained_S_all 1.168
_refine_ls_R_factor_all 0.0937
_refine_ls_R_factor_gt 0.0713
_refine_ls_shift/su_max 0.001
_refine_ls_shift/su_mean 0.000
_refine_ls_structure_factor_coef Fsqd
_refine_ls_weighting_details 'calc w=1/[\s^2^(Fo^2^)+(0.0325P)^2^+9.3774P] where P=(Fo^2^+2Fc^2^)/3'
_refine_ls_weighting_scheme calc
_refine_ls_wR_factor_gt 0.1458
_refine_ls_wR_factor_ref 0.1549
_reflns_number_gt 7090
_reflns_number_total 9009
_reflns_threshold_expression >2sigma(I)
_cod_data_source_file c4dt03902e2.cif
_cod_data_source_block shelxl
_cod_depositor_comments
;
The following automatic conversions were performed:

'_symmetry_cell_setting' value 'Monoclinic' changed to 'monoclinic'
according to
/usr/data/users/saulius/crontab/automatic-downloads/rss-feeds/RSC/lib/dictionaries/cif_core.dic
dictionary named 'cif_core.dic' version 2.4.2 from
2011-04-26.

'_exptl_absorpt_correction_type' value 'Multi-scan'
changed to 'multi-scan' according to
/usr/data/users/saulius/crontab/automatic-downloads/rss-feeds/RSC/lib/dictionaries/cif_core.dic
dictionary named 'cif_core.dic' version 2.4.2 from 2011-04-26.

Automatic conversion script
Id: cif_fix_values 2935 2014-11-11 08:27:57Z andrius 

 Adding full bibliography for 7033549--7033554.cif.
;
_cod_original_sg_symbol_H-M 'P 21/c'
_cod_database_code 7033552

loop_
_symmetry_equiv_pos_as_xyz
'x, y, z'
'-x, y+1/2, -z+1/2'
'-x, -y, -z'
'x, -y-1/2, z-1/2'

loop_
_atom_site_label
_atom_site_type_symbol
_atom_site_fract_x
_atom_site_fract_y
_atom_site_fract_z
_atom_site_U_iso_or_equiv
_atom_site_adp_type
_atom_site_occupancy
_atom_site_symmetry_multiplicity
_atom_site_calc_flag
_atom_site_refinement_flags
C1 C 0.8901(4) 0.21581(17) 0.0654(3) 0.0382(9) Uani 1 1 d .
C2 C 0.9605(4) 0.17129(17) 0.1042(2) 0.0458(11) Uani 1 1 d .
C3 C 1.0857(5) 0.17795(18) 0.1155(2) 0.0476(11) Uani 1 1 d .
C4 C 1.1537(6) 0.1400(2) 0.1575(3) 0.0684(16) Uani 1 1 d .
H4 H 1.2381 0.1458 0.1657 0.082 Uiso 1 1 calc R
C5 C 1.1003(7) 0.0950(2) 0.1869(4) 0.0824(19) Uani 1 1 d .
H5 H 1.1471 0.0692 0.2147 0.099 Uiso 1 1 calc R
C6 C 0.9774(7) 0.0873(2) 0.1757(3) 0.0719(18) Uani 1 1 d .
H6 H 0.9399 0.0560 0.1961 0.086 Uiso 1 1 calc R
C7 C 0.9077(5) 0.12459(19) 0.1353(3) 0.0582(14) Uani 1 1 d .
H7 H 0.8232 0.1185 0.1285 0.070 Uiso 1 1 calc R
C8 C 0.8066(4) 0.20074(17) -0.0009(3) 0.0428(10) Uani 1 1 d .
C9 C 0.7473(4) 0.24209(18) -0.0394(3) 0.0448(11) Uani 1 1 d .
C10 C 0.6611(4) 0.2314(2) -0.0970(3) 0.0604(14) Uani 1 1 d .
H10 H 0.6176 0.2603 -0.1202 0.072 Uiso 1 1 calc R
C11 C 0.6385(5) 0.1799(2) -0.1206(4) 0.0701(16) Uani 1 1 d .
H11 H 0.5792 0.1728 -0.1595 0.084 Uiso 1 1 calc R
C12 C 0.7026(5) 0.1388(2) -0.0871(3) 0.0698(16) Uani 1 1 d .
H12 H 0.6902 0.1030 -0.1048 0.084 Uiso 1 1 calc R
C13 C 0.7857(5) 0.1486(2) -0.0276(3) 0.0573(13) Uani 1 1 d .
H13 H 0.8288 0.1194 -0.0048 0.069 Uiso 1 1 calc R
C14 C 1.2524(4) 0.2650(2) 0.1446(3) 0.0614(14) Uani 1 1 d .
H14 H 1.3155 0.2366 0.1524 0.074 Uiso 1 1 calc R
C15 C 1.3164(5) 0.3156(3) 0.1138(5) 0.104(3) Uani 1 1 d .
H15A H 1.3538 0.3076 0.0635 0.157 Uiso 1 1 calc R
H15B H 1.3793 0.3269 0.1509 0.157 Uiso 1 1 calc R
H15C H 1.2570 0.3446 0.1073 0.157 Uiso 1 1 calc R
C16 C 1.1943(5) 0.2760(2) 0.2231(3) 0.0743(17) Uani 1 1 d .
H16A H 1.1552 0.2431 0.2421 0.111 Uiso 1 1 calc R
H16B H 1.1335 0.3045 0.2175 0.111 Uiso 1 1 calc R
H16C H 1.2569 0.2874 0.2604 0.111 Uiso 1 1 calc R
C17 C 1.2258(5) 0.2192(2) -0.0124(3) 0.0716(18) Uani 1 1 d .
H17 H 1.2522 0.2531 -0.0386 0.086 Uiso 1 1 calc R
C18 C 1.3410(6) 0.1867(3) 0.0051(4) 0.112(3) Uani 1 1 d .
H18A H 1.3939 0.2073 0.0402 0.168 Uiso 1 1 calc R
H18B H 1.3839 0.1794 -0.0435 0.168 Uiso 1 1 calc R
H18C H 1.3189 0.1526 0.0298 0.168 Uiso 1 1 calc R
C19 C 1.1402(7) 0.1904(3) -0.0685(3) 0.091(2) Uani 1 1 d .
H19A H 1.0686 0.2129 -0.0781 0.137 Uiso 1 1 calc R
H19B H 1.1148 0.1561 -0.0458 0.137 Uiso 1 1 calc R
H19C H 1.1820 0.1837 -0.1177 0.137 Uiso 1 1 calc R
C20 C 0.6956(4) 0.34910(17) 0.0311(3) 0.0425(10) Uani 1 1 d .
H20 H 0.7355 0.3835 0.0471 0.051 Uiso 1 1 calc R
C21 C 0.5848(4) 0.3636(2) -0.0188(3) 0.0557(13) Uani 1 1 d .
H21A H 0.6114 0.3824 -0.0659 0.084 Uiso 1 1 calc R
H21B H 0.5307 0.3871 0.0108 0.084 Uiso 1 1 calc R
H21C H 0.5414 0.3307 -0.0335 0.084 Uiso 1 1 calc R
C22 C 0.6562(4) 0.32030(19) 0.1048(3) 0.0484(11) Uani 1 1 d .
H22A H 0.7279 0.3117 0.1364 0.073 Uiso 1 1 calc R
H22B H 0.6137 0.2870 0.0909 0.073 Uiso 1 1 calc R
H22C H 0.6018 0.3436 0.1345 0.073 Uiso 1 1 calc R
C23 C 0.8266(4) 0.33760(18) -0.1164(2) 0.0422(10) Uani 1 1 d .
H23 H 0.7456 0.3352 -0.1427 0.051 Uiso 1 1 calc R
C24 C 0.8625(5) 0.39693(19) -0.1140(3) 0.0520(12) Uani 1 1 d .
H24A H 0.8034 0.4170 -0.0830 0.078 Uiso 1 1 calc R
H24B H 0.8638 0.4113 -0.1670 0.078 Uiso 1 1 calc R
H24C H 0.9433 0.4005 -0.0904 0.078 Uiso 1 1 calc R
C25 C 0.9160(4) 0.30483(19) -0.1647(2) 0.0480(11) Uani 1 1 d .
H25A H 0.8906 0.2671 -0.1654 0.072 Uiso 1 1 calc R
H25B H 0.9974 0.3076 -0.1418 0.072 Uiso 1 1 calc R
H25C H 0.9172 0.3187 -0.2180 0.072 Uiso 1 1 calc R
C26 C 1.0657(3) 0.39645(15) 0.0389(2) 0.0292(8) Uani 1 1 d .
C27 C 0.9821(3) 0.41024(16) 0.1045(2) 0.0313(8) Uani 1 1 d .
C28 C 0.9483(4) 0.37229(17) 0.1598(2) 0.0369(9) Uani 1 1 d .
H28 H 0.9756 0.3362 0.1550 0.044 Uiso 1 1 calc R
C29 C 0.8758(4) 0.38658(19) 0.2213(2) 0.0445(11) Uani 1 1 d .
H29 H 0.8552 0.3606 0.2596 0.053 Uiso 1 1 calc R
C30 C 0.8331(4) 0.4383(2) 0.2275(3) 0.0502(12) Uani 1 1 d .
H30 H 0.7827 0.4482 0.2698 0.060 Uiso 1 1 calc R
C31 C 0.8636(4) 0.47580(19) 0.1722(3) 0.0475(11) Uani 1 1 d .
H31 H 0.8324 0.5113 0.1757 0.057 Uiso 1 1 calc R
C32 C 0.9392(4) 0.46220(16) 0.1115(2) 0.0392(10) Uani 1 1 d .
H32 H 0.9617 0.4887 0.0745 0.047 Uiso 1 1 calc R
C33 C 1.3138(4) 0.36427(17) -0.1404(2) 0.0379(9) Uani 1 1 d .
C34 C 1.4129(4) 0.3558(2) -0.1987(3) 0.0458(11) Uani 1 1 d .
C35 C 1.4740(5) 0.3975(3) -0.2333(3) 0.0765(18) Uani 1 1 d .
H35 H 1.4553 0.4337 -0.2203 0.092 Uiso 1 1 calc R
C36 C 1.5635(7) 0.3862(3) -0.2876(5) 0.119(3) Uani 1 1 d .
H36 H 1.6066 0.4148 -0.3117 0.143 Uiso 1 1 calc R
C37 C 1.5899(6) 0.3337(3) -0.3067(4) 0.104(3) Uani 1 1 d .
H37 H 1.6494 0.3263 -0.3449 0.125 Uiso 1 1 calc R
C38 C 1.5316(4) 0.2923(3) -0.2713(3) 0.0700(17) Uani 1 1 d .
H38 H 1.5515 0.2562 -0.2836 0.084 Uiso 1 1 calc R
C39 C 1.4429(4) 0.3036(2) -0.2170(3) 0.0516(12) Uani 1 1 d .
H39 H 1.4020 0.2748 -0.1920 0.062 Uiso 1 1 calc R
C40 C 1.5779(4) 0.51656(17) -0.1072(3) 0.0412(10) Uani 1 1 d .
C41 C 1.6315(4) 0.53573(16) -0.1817(2) 0.0380(9) Uani 1 1 d .
C42 C 1.5559(4) 0.5537(2) -0.2400(3) 0.0522(12) Uani 1 1 d .
H42 H 1.4705 0.5535 -0.2325 0.063 Uiso 1 1 calc R
C43 C 1.6029(5) 0.5720(2) -0.3091(3) 0.0636(14) Uani 1 1 d .
H43 H 1.5501 0.5848 -0.3488 0.076 Uiso 1 1 calc R
C44 C 1.7276(5) 0.5715(2) -0.3205(3) 0.0588(13) Uani 1 1 d .
H44 H 1.7603 0.5839 -0.3683 0.071 Uiso 1 1 calc R
C45 C 1.8039(4) 0.55317(19) -0.2626(3) 0.0486(11) Uani 1 1 d .
H45 H 1.8892 0.5527 -0.2705 0.058 Uiso 1 1 calc R
C46 C 1.7567(4) 0.53545(17) -0.1934(3) 0.0415(10) Uani 1 1 d .
H46 H 1.8095 0.5229 -0.1535 0.050 Uiso 1 1 calc R
N1 N 1.0680(3) 0.34671(13) 0.0143(2) 0.0317(7) Uani 1 1 d .
N2 N 1.3008(3) 0.41292(16) -0.1102(2) 0.0423(9) Uani 1 1 d .
N3 N 1.6484(4) 0.51313(17) -0.0453(2) 0.0462(10) Uani 1 1 d .
Ni1 Ni 0.97985(4) 0.282834(19) 0.03960(3) 0.02986(14) Uani 1 1 d .
O1 O 1.1290(2) 0.43443(11) 0.01066(16) 0.0357(6) Uani 1 1 d .
O2 O 1.2473(3) 0.32655(12) -0.12295(17) 0.0462(7) Uani 1 1 d .
O3 O 1.4676(3) 0.50483(13) -0.10540(18) 0.0511(8) Uani 1 1 d .
P1 P 1.14028(10) 0.23925(5) 0.07436(7) 0.0409(3) Uani 1 1 d .
P2 P 0.81088(9) 0.30772(4) -0.01887(6) 0.0366(3) Uani 1 1 d .
H1 H 0.838(3) 0.2276(15) 0.104(2) 0.032(11) Uiso 1 1 d .
H2 H 1.117(3) 0.3466(15) -0.024(2) 0.025(10) Uiso 1 1 d .
H8A H 1.612(4) 0.5022(17) 0.003(2) 0.041(12) Uiso 1 1 d .
H2B H 1.351(4) 0.4361(16) -0.116(2) 0.027(11) Uiso 1 1 d .
H2A H 1.243(4) 0.4185(19) -0.072(3) 0.060(15) Uiso 1 1 d .
H8B H 1.713(4) 0.527(2) -0.042(3) 0.050(15) Uiso 1 1 d .

loop_
_atom_site_aniso_label
_atom_site_aniso_U_11
_atom_site_aniso_U_22
_atom_site_aniso_U_33
_atom_site_aniso_U_23
_atom_site_aniso_U_13
_atom_site_aniso_U_12
C1 0.043(2) 0.026(2) 0.045(2) 0.0035(18) 0.013(2) -0.0068(18)
C2 0.070(3) 0.026(2) 0.041(2) 0.0011(18) 0.013(2) 0.001(2)
C3 0.067(3) 0.037(3) 0.039(2) 0.0030(19) 0.008(2) 0.010(2)
C4 0.092(4) 0.054(3) 0.059(3) 0.012(3) -0.004(3) 0.020(3)
C5 0.132(6) 0.048(4) 0.067(4) 0.017(3) -0.002(4) 0.018(4)
C6 0.136(6) 0.029(3) 0.051(3) 0.015(2) 0.029(4) 0.003(3)
C7 0.091(4) 0.035(3) 0.048(3) 0.003(2) 0.024(3) -0.005(3)
C8 0.046(2) 0.029(2) 0.054(3) -0.0055(19) 0.014(2) -0.0132(18)
C9 0.037(2) 0.041(3) 0.057(3) -0.005(2) 0.003(2) -0.0120(19)
C10 0.052(3) 0.055(3) 0.075(4) -0.010(3) -0.011(3) -0.014(2)
C11 0.061(3) 0.066(4) 0.083(4) -0.017(3) -0.006(3) -0.025(3)
C12 0.078(4) 0.055(4) 0.077(4) -0.023(3) 0.009(3) -0.033(3)
C13 0.067(3) 0.041(3) 0.064(3) -0.005(2) 0.009(3) -0.015(2)
C14 0.033(2) 0.063(3) 0.088(4) 0.008(3) -0.013(3) 0.011(2)
C15 0.046(3) 0.099(6) 0.168(7) 0.031(5) -0.033(4) -0.019(3)
C16 0.062(3) 0.073(4) 0.087(4) -0.022(3) -0.029(3) 0.016(3)
C17 0.086(4) 0.062(4) 0.067(4) 0.019(3) 0.038(3) 0.039(3)
C18 0.112(5) 0.110(6) 0.115(6) 0.032(4) 0.064(5) 0.076(5)
C19 0.150(6) 0.076(4) 0.048(3) -0.002(3) 0.027(4) 0.056(4)
C20 0.035(2) 0.035(2) 0.057(3) -0.002(2) 0.000(2) -0.0008(18)
C21 0.039(3) 0.056(3) 0.072(3) 0.006(3) -0.005(2) 0.002(2)
C22 0.033(2) 0.057(3) 0.055(3) -0.002(2) 0.009(2) -0.004(2)
C23 0.042(2) 0.043(3) 0.041(2) 0.0064(19) -0.0036(19) -0.0021(19)
C24 0.062(3) 0.046(3) 0.048(3) 0.009(2) -0.001(2) 0.002(2)
C25 0.059(3) 0.049(3) 0.036(2) 0.001(2) 0.002(2) 0.000(2)
C26 0.0252(18) 0.027(2) 0.036(2) 0.0019(16) -0.0025(16) -0.0027(15)
C27 0.0243(18) 0.033(2) 0.037(2) -0.0016(16) -0.0013(16) -0.0028(15)
C28 0.035(2) 0.031(2) 0.045(2) -0.0042(18) 0.0042(18) -0.0002(17)
C29 0.045(2) 0.051(3) 0.038(2) 0.003(2) 0.005(2) -0.002(2)
C30 0.044(3) 0.059(3) 0.047(3) -0.012(2) 0.014(2) 0.010(2)
C31 0.053(3) 0.042(3) 0.047(3) -0.010(2) 0.001(2) 0.011(2)
C32 0.047(2) 0.027(2) 0.043(2) -0.0025(18) 0.0005(19) 0.0029(18)
C33 0.032(2) 0.041(3) 0.041(2) -0.0036(19) -0.0007(18) -0.0019(18)
C34 0.029(2) 0.060(3) 0.048(3) -0.013(2) -0.0003(19) -0.010(2)
C35 0.072(4) 0.074(4) 0.084(4) -0.022(3) 0.043(3) -0.019(3)
C36 0.112(6) 0.111(6) 0.135(7) -0.040(5) 0.088(5) -0.046(5)
C37 0.082(5) 0.124(7) 0.106(5) -0.057(5) 0.047(4) -0.024(5)
C38 0.043(3) 0.086(4) 0.081(4) -0.038(3) 0.003(3) 0.000(3)
C39 0.038(2) 0.065(3) 0.051(3) -0.022(2) -0.002(2) 0.002(2)
C40 0.040(2) 0.034(2) 0.050(3) -0.0077(19) 0.006(2) -0.0125(18)
C41 0.038(2) 0.030(2) 0.046(2) -0.0042(18) 0.0022(19) -0.0088(17)
C42 0.044(3) 0.053(3) 0.060(3) 0.004(2) 0.004(2) 0.002(2)
C43 0.058(3) 0.071(4) 0.061(3) 0.019(3) -0.007(3) 0.007(3)
C44 0.065(3) 0.058(3) 0.054(3) 0.015(2) 0.010(3) -0.005(3)
C45 0.047(3) 0.044(3) 0.055(3) 0.003(2) 0.008(2) -0.005(2)
C46 0.041(2) 0.038(2) 0.046(2) -0.0027(19) 0.0020(19) -0.0074(18)
N1 0.0293(17) 0.0285(19) 0.0373(18) 0.0002(14) 0.0068(15) -0.0047(13)
N2 0.0335(19) 0.039(2) 0.055(2) -0.0056(18) 0.0105(18) -0.0101(17)
N3 0.042(2) 0.056(3) 0.041(2) -0.0037(18) 0.0037(19) -0.0225(19)
Ni1 0.0298(3) 0.0239(3) 0.0359(3) 0.0004(2) 0.0045(2) -0.0027(2)
O1 0.0334(14) 0.0293(15) 0.0443(16) -0.0017(12) 0.0058(12) -0.0086(11)
O2 0.0490(18) 0.0363(17) 0.0532(19) -0.0067(14) 0.0098(15) -0.0079(14)
O3 0.0390(17) 0.062(2) 0.0523(19) -0.0046(16) 0.0055(14) -0.0198(15)
P1 0.0420(6) 0.0355(6) 0.0453(6) 0.0048(5) 0.0084(5) 0.0088(5)
P2 0.0324(5) 0.0326(6) 0.0448(6) 0.0018(5) 0.0002(5) -0.0049(4)

loop_
_atom_type_symbol
_atom_type_description
_atom_type_scat_dispersion_real
_atom_type_scat_dispersion_imag
_atom_type_scat_source
C C 0.0033 0.0016 'International Tables Vol C Tables 4.2.6.8 and 6.1.1.4'
H H 0.0000 0.0000 'International Tables Vol C Tables 4.2.6.8 and 6.1.1.4'
N N 0.0061 0.0033 'International Tables Vol C Tables 4.2.6.8 and 6.1.1.4'
Ni Ni 0.3393 1.1124 'International Tables Vol C Tables 4.2.6.8 and 6.1.1.4'
O O 0.0106 0.0060 'International Tables Vol C Tables 4.2.6.8 and 6.1.1.4'
P P 0.1023 0.0942 'International Tables Vol C Tables 4.2.6.8 and 6.1.1.4'

loop_
_geom_angle_atom_site_label_1
_geom_angle_atom_site_label_2
_geom_angle_atom_site_label_3
_geom_angle
C2 C1 C8 117.5(4)
C2 C1 Ni1 117.4(3)
C8 C1 Ni1 109.9(3)
C2 C1 H1 103(2)
C8 C1 H1 104(2)
Ni1 C1 H1 102(2)
C3 C2 C7 117.0(4)
C3 C2 C1 118.6(4)
C7 C2 C1 124.2(5)
C2 C3 C4 120.9(5)
C2 C3 P1 112.3(3)
C4 C3 P1 126.7(4)
C5 C4 C3 120.9(6)
C5 C4 H4 119.6
C3 C4 H4 119.6
C4 C5 C6 119.1(6)
C4 C5 H5 120.4
C6 C5 H5 120.4
C5 C6 C7 121.1(5)
C5 C6 H6 119.4
C7 C6 H6 119.4
C6 C7 C2 120.9(6)
C6 C7 H7 119.6
C2 C7 H7 119.6
C9 C8 C13 117.2(4)
C9 C8 C1 117.4(4)
C13 C8 C1 125.3(4)
C8 C9 C10 121.1(4)
C8 C9 P2 113.3(3)
C10 C9 P2 124.8(4)
C11 C10 C9 120.7(5)
C11 C10 H10 119.6
C9 C10 H10 119.6
C10 C11 C12 119.0(5)
C10 C11 H11 120.5
C12 C11 H11 120.5
C11 C12 C13 120.9(5)
C11 C12 H12 119.5
C13 C12 H12 119.5
C12 C13 C8 120.8(5)
C12 C13 H13 119.6
C8 C13 H13 119.6
C16 C14 C15 110.8(5)
C16 C14 P1 111.2(3)
C15 C14 P1 111.5(4)
C16 C14 H14 107.7
C15 C14 H14 107.7
P1 C14 H14 107.7
C14 C15 H15A 109.5
C14 C15 H15B 109.5
H15A C15 H15B 109.5
C14 C15 H15C 109.5
H15A C15 H15C 109.5
H15B C15 H15C 109.5
C14 C16 H16A 109.5
C14 C16 H16B 109.5
H16A C16 H16B 109.5
C14 C16 H16C 109.5
H16A C16 H16C 109.5
H16B C16 H16C 109.5
C19 C17 C18 112.6(5)
C19 C17 P1 108.8(4)
C18 C17 P1 114.4(4)
C19 C17 H17 106.9
C18 C17 H17 106.9
P1 C17 H17 106.9
C17 C18 H18A 109.5
C17 C18 H18B 109.5
H18A C18 H18B 109.5
C17 C18 H18C 109.5
H18A C18 H18C 109.5
H18B C18 H18C 109.5
C17 C19 H19A 109.5
C17 C19 H19B 109.5
H19A C19 H19B 109.5
C17 C19 H19C 109.5
H19A C19 H19C 109.5
H19B C19 H19C 109.5
C22 C20 C21 110.4(4)
C22 C20 P2 109.0(3)
C21 C20 P2 114.7(3)
C22 C20 H20 107.5
C21 C20 H20 107.5
P2 C20 H20 107.5
C20 C21 H21A 109.5
C20 C21 H21B 109.5
H21A C21 H21B 109.5
C20 C21 H21C 109.5
H21A C21 H21C 109.5
H21B C21 H21C 109.5
C20 C22 H22A 109.5
C20 C22 H22B 109.5
H22A C22 H22B 109.5
C20 C22 H22C 109.5
H22A C22 H22C 109.5
H22B C22 H22C 109.5
C25 C23 C24 111.3(4)
C25 C23 P2 110.1(3)
C24 C23 P2 113.0(3)
C25 C23 H23 107.4
C24 C23 H23 107.4
P2 C23 H23 107.4
C23 C24 H24A 109.5
C23 C24 H24B 109.5
H24A C24 H24B 109.5
C23 C24 H24C 109.5
H24A C24 H24C 109.5
H24B C24 H24C 109.5
C23 C25 H25A 109.5
C23 C25 H25B 109.5
H25A C25 H25B 109.5
C23 C25 H25C 109.5
H25A C25 H25C 109.5
H25B C25 H25C 109.5
O1 C26 N1 124.6(3)
O1 C26 C27 117.2(3)
N1 C26 C27 118.2(3)
C32 C27 C28 118.8(4)
C32 C27 C26 119.5(4)
C28 C27 C26 121.8(3)
C29 C28 C27 120.6(4)
C29 C28 H28 119.7
C27 C28 H28 119.7
C30 C29 C28 120.1(4)
C30 C29 H29 120.0
C28 C29 H29 120.0
C29 C30 C31 119.7(4)
C29 C30 H30 120.1
C31 C30 H30 120.1
C30 C31 C32 120.5(4)
C30 C31 H31 119.7
C32 C31 H31 119.7
C31 C32 C27 120.3(4)
C31 C32 H32 119.9
C27 C32 H32 119.9
O2 C33 N2 122.3(4)
O2 C33 C34 119.5(4)
N2 C33 C34 118.1(4)
C35 C34 C39 119.6(4)
C35 C34 C33 122.9(4)
C39 C34 C33 117.5(4)
C34 C35 C36 119.3(6)
C34 C35 H35 120.4
C36 C35 H35 120.4
C37 C36 C35 120.2(6)
C37 C36 H36 119.9
C35 C36 H36 119.9
C38 C37 C36 120.7(6)
C38 C37 H37 119.6
C36 C37 H37 119.6
C37 C38 C39 119.2(6)
C37 C38 H38 120.4
C39 C38 H38 120.4
C34 C39 C38 121.1(5)
C34 C39 H39 119.5
C38 C39 H39 119.5
O3 C40 N3 122.3(4)
O3 C40 C41 119.0(4)
N3 C40 C41 118.6(4)
C42 C41 C46 119.4(4)
C42 C41 C40 119.3(4)
C46 C41 C40 121.3(4)
C41 C42 C43 120.5(4)
C41 C42 H42 119.7
C43 C42 H42 119.7
C42 C43 C44 119.9(5)
C42 C43 H43 120.1
C44 C43 H43 120.1
C45 C44 C43 119.9(5)
C45 C44 H44 120.0
C43 C44 H44 120.0
C46 C45 C44 120.0(4)
C46 C45 H45 120.0
C44 C45 H45 120.0
C45 C46 C41 120.3(4)
C45 C46 H46 119.9
C41 C46 H46 119.9
C26 N1 Ni1 134.6(3)
C26 N1 H2 105(2)
Ni1 N1 H2 120(2)
C33 N2 H2B 122(3)
C33 N2 H2A 119(3)
H2B N2 H2A 117(4)
C40 N3 H8A 118(2)
C40 N3 H8B 123(3)
H8A N3 H8B 116(4)
N1 Ni1 C1 179.23(17)
N1 Ni1 P1 93.69(10)
C1 Ni1 P1 85.66(13)
N1 Ni1 P2 95.26(10)
C1 Ni1 P2 85.27(13)
P1 Ni1 P2 163.53(5)
C3 P1 C17 105.4(2)
C3 P1 C14 105.3(2)
C17 P1 C14 106.4(3)
C3 P1 Ni1 105.17(17)
C17 P1 Ni1 109.58(19)
C14 P1 Ni1 123.62(17)
C9 P2 C23 103.0(2)
C9 P2 C20 109.0(2)
C23 P2 C20 105.5(2)
C9 P2 Ni1 99.26(16)
C23 P2 Ni1 116.43(14)
C20 P2 Ni1 121.72(15)

loop_
_geom_bond_atom_site_label_1
_geom_bond_atom_site_label_2
_geom_bond_distance
C1 C2 1.505(6)
C1 C8 1.509(6)
C1 Ni1 1.990(4)
C1 H1 0.93(4)
C2 C3 1.401(7)
C2 C7 1.406(6)
C3 C4 1.402(6)
C3 P1 1.787(5)
C4 C5 1.365(8)
C4 H4 0.9500
C5 C6 1.379(9)
C5 H5 0.9500
C6 C7 1.388(8)
C6 H6 0.9500
C7 H7 0.9500
C8 C9 1.385(6)
C8 C13 1.395(6)
C9 C10 1.393(6)
C9 P2 1.810(4)
C10 C11 1.367(7)
C10 H10 0.9500
C11 C12 1.369(8)
C11 H11 0.9500
C12 C13 1.391(7)
C12 H12 0.9500
C13 H13 0.9500
C14 C16 1.522(8)
C14 C15 1.539(8)
C14 P1 1.839(5)
C14 H14 1.0000
C15 H15A 0.9800
C15 H15B 0.9800
C15 H15C 0.9800
C16 H16A 0.9800
C16 H16B 0.9800
C16 H16C 0.9800
C17 C19 1.524(9)
C17 C18 1.533(7)
C17 P1 1.838(5)
C17 H17 1.0000
C18 H18A 0.9800
C18 H18B 0.9800
C18 H18C 0.9800
C19 H19A 0.9800
C19 H19B 0.9800
C19 H19C 0.9800
C20 C22 1.521(6)
C20 C21 1.531(6)
C20 P2 1.851(4)
C20 H20 1.0000
C21 H21A 0.9800
C21 H21B 0.9800
C21 H21C 0.9800
C22 H22A 0.9800
C22 H22B 0.9800
C22 H22C 0.9800
C23 C25 1.528(6)
C23 C24 1.528(6)
C23 P2 1.844(4)
C23 H23 1.0000
C24 H24A 0.9800
C24 H24B 0.9800
C24 H24C 0.9800
C25 H25A 0.9800
C25 H25B 0.9800
C25 H25C 0.9800
C26 O1 1.272(4)
C26 N1 1.308(5)
C26 C27 1.501(5)
C27 C32 1.382(5)
C27 C28 1.393(5)
C28 C29 1.377(6)
C28 H28 0.9500
C29 C30 1.375(6)
C29 H29 0.9500
C30 C31 1.376(6)
C30 H30 0.9500
C31 C32 1.381(6)
C31 H31 0.9500
C32 H32 0.9500
C33 O2 1.229(5)
C33 N2 1.325(5)
C33 C34 1.501(6)
C34 C35 1.375(7)
C34 C39 1.378(6)
C35 C36 1.391(7)
C35 H35 0.9500
C36 C37 1.379(10)
C36 H36 0.9500
C37 C38 1.358(9)
C37 H37 0.9500
C38 C39 1.384(6)
C38 H38 0.9500
C39 H39 0.9500
C40 O3 1.250(5)
C40 N3 1.317(6)
C40 C41 1.493(6)
C41 C42 1.374(6)
C41 C46 1.395(6)
C42 C43 1.376(7)
C42 H42 0.9500
C43 C44 1.390(7)
C43 H43 0.9500
C44 C45 1.377(7)
C44 H44 0.9500
C45 C46 1.374(6)
C45 H45 0.9500
C46 H46 0.9500
N1 Ni1 1.914(3)
N1 H2 0.86(4)
N2 H2B 0.80(4)
N2 H2A 0.93(5)
N3 H8A 0.96(4)
N3 H8B 0.80(5)
Ni1 P1 2.1550(12)
Ni1 P2 2.1992(12)

loop_
_geom_hbond_atom_site_label_D
_geom_hbond_atom_site_label_H
_geom_hbond_atom_site_label_A
_geom_hbond_distance_DH
_geom_hbond_distance_HA
_geom_hbond_distance_DA
_geom_hbond_angle_DHA
_geom_hbond_site_symmetry_A
N1 H2 O2 0.86(4) 2.28(4) 3.129(4) 167(3) .
N2 H2A O1 0.93(5) 1.94(5) 2.870(5) 176(4) .
N2 H2B O3 0.80(4) 2.15(4) 2.934(5) 167(4) .
N3 H8B O1 0.80(5) 2.05(5) 2.837(5) 168(5) 3_865
N3 H8A O3 0.96(4) 1.99(4) 2.931(5) 169(4) 3_865

loop_
_platon_squeeze_void_nr
_platon_squeeze_void_average_x
_platon_squeeze_void_average_y
_platon_squeeze_void_average_z
_platon_squeeze_void_volume
_platon_squeeze_void_count_electrons
_platon_squeeze_void_content
1 -0.019 0.000 0.000 291 61 ' '
2 -0.034 0.500 0.500 291 61 ' '
